data_1557554
loop_
_publ_author_name
'Butts, Craig P.'
'Eberson, Lennart'
'Hartshorn, Michael P.'
'Robinson, Ward T.'
'Wood, Bryan R.'

_publ_section_title
;
 Photochemical Nitration by Tetranitromethane. Part XXX. Product Isolation
 and Identification in the Photochemical Reaction of Dibenzofuran
;
_journal_name_full 'Acta Chemica Scandinavica'
_journal_page_first 587
_journal_page_last 595
_journal_paper_doi 10.3891/acta.chem.scand.50-0587
_journal_volume 50
_journal_year 1996
_chemical_formula_sum 'C13 H8 N4 O9'
_chemical_formula_weight 364.224
_chemical_name_common
;
t-2-Nitro-r-1-trinitromethyl-1,2-dihydrodibenzofuran 
;
_space_group_IT_number 29
_space_group_name_Hall 'P 2c -2ac'
_space_group_name_H-M_alt 'P c a 21'
_symmetry_cell_setting orthorhombic
_symmetry_Int_Tables_number 29
_symmetry_space_group_name_Hall 'P 2c -2ac'
_symmetry_space_group_name_H-M 'P c a 21'
_cell_angle_alpha 90.
_cell_angle_beta 90.
_cell_angle_gamma 90.
_cell_formula_units_Z 8
_cell_length_a 12.160(3)
_cell_length_b 8.519(2)
_cell_length_c 27.78(1)
_cell_volume 2877.8(14)
_diffrn_ambient_temperature 163
_diffrn_radiation_probe x-ray
_diffrn_radiation_type MoK\a
_diffrn_radiation_wavelength 0.71069
_exptl_absorpt_coefficient_mu 0.137
_exptl_crystal_density_diffrn 1.608
_refine_ls_number_reflns 1488
_refine_ls_R_factor_gt 0.034
_refine_ls_wR_factor_ref 0.057
_cod_data_source_file Acta-Chem-Scand-1996-50-587-1.cif
_cod_data_source_block 3
_cod_original_cell_volume 2877.2(1)
_cod_database_code 1557554

loop_
_space_group_symop_id
_space_group_symop_operation_xyz
1 x,y,z
2 -x,-y,1/2+z
3 1/2-x,y,1/2+z
4 1/2+x,-y,z

loop_
_atom_site_label
_atom_site_type_symbol
_atom_site_thermal_displace_type
_atom_site_fract_x
_atom_site_fract_y
_atom_site_fract_z
_atom_site_occupancy
_atom_site_U_iso_or_equiv
_atom_site_calc_flag
_atom_site_refinement_flags
_atom_site_disorder_assembly
_atom_site_disorder_group
O1 O Uiso 0.9215(3) 0.2726(4) 0.32550(10) 1.000 0.0240(10) . . . .
O11 O Uiso 1.1762(4) 0.2046(5) 0.4857(2) 1.000 0.065(2) . . . .
O12 O Uiso 1.0694(4) 0.0114(5) 0.4742(2) 1.000 0.0490(10) . . . .
O21 O Uiso 0.8066(3) 0.5053(4) 0.4971(2) 1.000 0.0360(10) . . . .
O22 O Uiso 0.8018(3) 0.5578(5) 0.4207(2) 1.000 0.0350(10) . . . .
O31 O Uiso 0.9628(3) 0.7339(5) 0.52330(10) 1.000 0.0400(10) . . . .
O32 O Uiso 1.0638(3) 0.5243(5) 0.53330(10) 1.000 0.0310(10) . . . .
O41 O Uiso 0.9466(3) 0.7836(5) 0.4091(2) 1.000 0.0380(10) . . . .
O42 O Uiso 1.1113(3) 0.7125(4) 0.43000(10) 1.000 0.0300(10) . . . .
N1 N Uiso 1.0874(4) 0.1497(6) 0.4766(2) 1.000 0.0340(10) . . . .
N2 N Uiso 0.8489(3) 0.5430(5) 0.4584(2) 1.000 0.0230(10) . . . .
N3 N Uiso 1.0030(4) 0.6103(6) 0.5107(2) 1.000 0.0270(10) . . . .
N4 N Uiso 1.0112(4) 0.7008(5) 0.4293(2) 1.000 0.0220(10) . . . .
C1 C Uiso 1.0286(5) 0.4079(6) 0.4415(2) 1.000 0.0200(10) . . . .
O1' O Uiso 0.3247(3) 0.2461(4) 0.26010(10) 1.000 0.0290(10) . . . .
C2 C Uiso 0.9882(4) 0.2616(6) 0.4712(2) 1.000 0.0220(10) . . . .
C3 C Uiso 0.8911(4) 0.1764(6) 0.4515(2) 1.000 0.0280(10) . . . .
C4 C Uiso 0.8658(5) 0.1845(6) 0.4054(2) 1.000 0.029(2) . . . .
C5 C Uiso 0.9312(4) 0.2808(6) 0.3746(2) 1.000 0.0200(10) . . . .
C6 C Uiso 1.0103(4) 0.3813(6) 0.3889(2) 1.000 0.0180(10) . . . .
C7 C Uiso 1.0592(4) 0.4456(6) 0.3452(2) 1.000 0.0170(10) . . . .
C8 C Uiso 1.1451(4) 0.5448(6) 0.3333(2) 1.000 0.0230(10) . . . .
C9 C Uiso 1.1705(5) 0.5698(6) 0.2845(2) 1.000 0.026(2) . . . .
C10 C Uiso 1.1084(5) 0.4977(6) 0.2490(2) 1.000 0.031(2) . . . .
C11 C Uiso 1.0233(5) 0.3970(6) 0.2599(2) 1.000 0.028(2) . . . .
O11' O Uiso 0.0465(3) 0.3268(4) 0.13820(10) 1.000 0.0390(10) . . . .
C12 C Uiso 1.0006(4) 0.3724(6) 0.3083(2) 1.000 0.0240(10) . . . .
O12' O Uiso 0.1499(4) 0.4992(5) 0.1048(2) 1.000 0.0520(10) . . . .
C13 C Uiso 0.9711(4) 0.5592(6) 0.4592(2) 1.000 0.0180(10) . . . .
O21' O Uiso 0.4164(3) 0.0205(5) 0.0850(2) 1.000 0.0510(10) . . . .
O22' O Uiso 0.4340(3) -0.0253(5) 0.1625(2) 1.000 0.0450(10) . . . .
O31' O Uiso 0.2601(4) -0.2165(4) 0.06480(10) 1.000 0.0440(10) . . . .
O32' O Uiso 0.1520(3) -0.0137(5) 0.05890(10) 1.000 0.0360(10) . . . .
O41' O Uiso 0.3036(3) -0.2631(5) 0.1778(2) 1.000 0.0470(10) . . . .
O42' O Uiso 0.1331(3) -0.2065(4) 0.16290(10) 1.000 0.0350(10) . . . .
N1' N Uiso 0.1322(4) 0.3700(6) 0.1213(2) 1.000 0.0260(10) . . . .
N2' N Uiso 0.3822(4) -0.0163(6) 0.1244(2) 1.000 0.0310(10) . . . .
N3' N Uiso 0.2201(4) -0.0949(6) 0.0790(2) 1.000 0.0270(10) . . . .
N4' N Uiso 0.2316(4) -0.1848(5) 0.1596(2) 1.000 0.0280(10) . . . .
C1' C Uiso 0.2000(4) 0.1068(6) 0.1476(2) 1.000 0.0200(10) . . . .
C2' C Uiso 0.2307(4) 0.2545(6) 0.1180(2) 1.000 0.0230(10) . . . .
C3' C Uiso 0.3316(4) 0.3392(6) 0.1330(2) 1.000 0.0270(10) . . . .
C4' C Uiso 0.3698(5) 0.3312(6) 0.1789(2) 1.000 0.026(2) . . . .
C5' C Uiso 0.3077(4) 0.2349(6) 0.2113(2) 1.000 0.027(2) . . . .
C6' C Uiso 0.2281(4) 0.1336(6) 0.2003(2) 1.000 0.0230(10) . . . .
C7' C Uiso 0.1852(4) 0.0749(6) 0.2447(2) 1.000 0.0220(10) . . . .
C8' C Uiso 0.0977(5) -0.0240(7) 0.2591(2) 1.000 0.028(2) . . . .
C9' C Uiso 0.0788(5) -0.0436(7) 0.3076(2) 1.000 0.033(2) . . . .
C10' C Uiso 0.1428(5) 0.0317(7) 0.3414(2) 1.000 0.033(2) . . . .
C11' C Uiso 0.2296(5) 0.1298(7) 0.3295(2) 1.000 0.031(2) . . . .
C12' C Uiso 0.2453(5) 0.1478(6) 0.2802(2) 1.000 0.0250(10) . . . .
C13' C Uiso 0.2604(4) -0.0384(6) 0.1289(2) 1.000 0.0200(10) . . . .

loop_
_atom_type_symbol
_atom_type_description
_atom_type_scat_dispersion_real
_atom_type_scat_dispersion_imag
_atom_type_scat_source
C C 0.0033 0.0016 ' International Tables Vol C Tables 4.2.6.8 and 6.1.1.4'
N N 0.0061 0.0033 ' International Tables Vol C Tables 4.2.6.8 and 6.1.1.4'
O O 0.0106 0.0060 ' International Tables Vol C Tables 4.2.6.8 and 6.1.1.4'

loop_
_geom_angle_atom_site_label_1
_geom_angle_atom_site_label_2
_geom_angle_atom_site_label_3
_geom_angle
_geom_angle_site_symmetry_1
_geom_angle_site_symmetry_2
_geom_angle_site_symmetry_3
_geom_angle_publ_flag
C5 O1 C12 104.8(4) . . . yes
O11 N1 O12 123.8(5) . . . yes
O11 N1 C2 118.8(5) . . . yes
O12 N1 C2 117.3(5) . . . yes
O21 N2 O22 126.1(4) . . . yes
O21 N2 C13 115.2(5) . . . yes
O22 N2 C13 118.6(5) . . . yes
O31 N3 O32 128.3(5) . . . yes
O31 N3 C13 114.3(4) . . . yes
O32 N3 C13 117.5(4) . . . yes
O41 N4 O42 127.9(5) . . . yes
O41 N4 C13 120.4(4) . . . yes
O42 N4 C13 111.7(4) . . . yes
C2 C1 C6 110.2(4) . . . no
C2 C1 C13 110.6(4) . . . no
C6 C1 C13 111.7(4) . . . no
C5' O1' C12' 104.4(4) . . . yes
N1 C2 C1 107.2(4) . . . yes
N1 C2 C3 110.7(4) . . . yes
C1 C2 C3 116.2(5) . . . no
C2 C3 C4 121.1(5) . . . no
C3 C4 C5 118.8(5) . . . no
O1 C5 C6 112.8(5) . . . yes
C4 C5 C6 125.9(5) . . . no
O1 C5 C4 121.3(5) . . . yes
C1 C6 C5 119.4(5) . . . no
C5 C6 C7 106.5(5) . . . no
C1 C6 C7 134.1(5) . . . no
C6 C7 C8 137.4(5) . . . no
C8 C7 C12 118.9(5) . . . no
C6 C7 C12 103.6(4) . . . no
C7 C8 C9 119.2(5) . . . no
C8 C9 C10 119.9(5) . . . no
C9 C10 C11 121.9(5) . . . no
C10 C11 C12 117.1(5) . . . no
O1 C12 C7 112.3(5) . . . yes
O1 C12 C11 124.8(5) . . . yes
C7 C12 C11 122.8(5) . . . no
N2 C13 N4 112.3(4) . . . yes
N2 C13 C1 111.6(4) . . . yes
N2 C13 N3 106.9(4) . . . yes
N3 C13 C1 114.6(4) . . . yes
N4 C13 C1 109.7(4) . . . yes
N3 C13 N4 101.5(4) . . . yes
O11' N1' O12' 125.5(5) . . . yes
O11' N1' C2' 119.9(5) . . . yes
O12' N1' C2' 114.6(5) . . . yes
O21' N2' O22' 128.0(5) . . . yes
O21' N2' C13' 116.6(5) . . . yes
O22' N2' C13' 115.2(5) . . . yes
O31' N3' O32' 127.7(5) . . . yes
O31' N3' C13' 115.5(4) . . . yes
O32' N3' C13' 116.8(4) . . . yes
O41' N4' O42' 126.7(5) . . . yes
O41' N4' C13' 120.6(4) . . . yes
O42' N4' C13' 112.7(4) . . . yes
C2' C1' C6' 109.6(4) . . . no
C2' C1' C13' 111.2(4) . . . no
C6' C1' C13' 109.9(4) . . . no
N1' C2' C1' 107.3(4) . . . yes
N1' C2' C3' 108.3(4) . . . yes
C1' C2' C3' 116.5(4) . . . no
C2' C3' C4' 121.5(5) . . . no
C3' C4' C5' 116.0(5) . . . no
O1' C5' C4' 120.0(4) . . . yes
O1' C5' C6' 112.4(5) . . . yes
C4' C5' C6' 127.6(5) . . . no
C1' C6' C5' 118.8(5) . . . no
C1' C6' C7' 134.1(5) . . . no
C5' C6' C7' 107.1(5) . . . no
C6' C7' C8' 136.6(5) . . . no
C6' C7' C12' 105.5(4) . . . no
C8' C7' C12' 117.8(5) . . . no
C7' C8' C9' 118.3(5) . . . no
C8' C9' C10' 121.1(6) . . . no
C9' C10' C11' 123.2(5) . . . no
C10' C11' C12' 113.9(5) . . . no
O1' C12' C7' 110.6(5) . . . yes
O1' C12' C11' 123.7(5) . . . yes
C7' C12' C11' 125.7(5) . . . no
N2' C13' N3' 106.1(4) . . . yes
N2' C13' N4' 111.7(4) . . . yes
N2' C13' C1' 113.7(4) . . . yes
N3' C13' N4' 99.9(4) . . . yes
N3' C13' C1' 113.8(4) . . . yes
N4' C13' C1' 110.8(4) . . . yes

loop_
_geom_bond_atom_site_label_1
_geom_bond_atom_site_label_2
_geom_bond_distance
_geom_bond_site_symmetry_1
_geom_bond_site_symmetry_2
_geom_bond_publ_flag
O1 C5 1.371(6) . . yes
O1 C12 1.370(6) . . yes
O11 N1 1.204(7) . . yes
O12 N1 1.200(7) . . yes
O21 N2 1.234(7) . . yes
O22 N2 1.200(7) . . yes
O31 N3 1.213(7) . . yes
O32 N3 1.216(6) . . yes
O41 N4 1.196(7) . . yes
O42 N4 1.221(6) . . yes
N1 C2 1.545(7) . . yes
N2 C13 1.493(6) . . yes
N3 C13 1.545(8) . . yes
N4 C13 1.544(7) . . yes
C1 C2 1.573(7) . . no
C1 C6 1.495(8) . . no
C1 C13 1.547(7) . . no
O1' C5' 1.375(6) . . yes
O1' C12' 1.395(7) . . yes
C2 C3 1.490(7) . . no
C3 C4 1.319(8) . . no
C4 C5 1.427(8) . . no
C5 C6 1.348(7) . . no
C6 C7 1.459(8) . . no
C7 C12 1.396(8) . . no
C7 C8 1.384(7) . . no
C8 C9 1.407(8) . . no
C9 C10 1.386(8) . . no
C10 C11 1.378(8) . . no
C11 C12 1.389(8) . . no
O11' N1' 1.201(6) . . yes
O12' N1' 1.212(7) . . yes
O21' N2' 1.212(8) . . yes
O22' N2' 1.234(7) . . yes
O31' N3' 1.211(6) . . yes
O32' N3' 1.215(6) . . yes
O41' N4' 1.211(6) . . yes
O42' N4' 1.215(6) . . yes
N1' C2' 1.553(7) . . yes
N2' C13' 1.498(7) . . yes
N3' C13' 1.547(8) . . yes
N4' C13' 1.551(7) . . yes
C1' C2' 1.549(7) . . no
C1' C6' 1.521(8) . . no
C1' C13' 1.530(7) . . no
C2' C3' 1.483(7) . . no
C3' C4' 1.359(8) . . no
C4' C5' 1.433(8) . . no
C5' C6' 1.332(7) . . no
C6' C7' 1.430(8) . . no
C7' C8' 1.415(8) . . no
C7' C12' 1.376(8) . . no
C8' C9' 1.377(8) . . no
C9' C10' 1.378(8) . . no
C10' C11' 1.386(9) . . no
C11' C12' 1.391(8) . . no

loop_
_geom_torsion_atom_site_label_1
_geom_torsion_atom_site_label_2
_geom_torsion_atom_site_label_3
_geom_torsion_atom_site_label_4
_geom_torsion
_geom_torsion_site_symmetry_1
_geom_torsion_site_symmetry_2
_geom_torsion_site_symmetry_3
_geom_torsion_site_symmetry_4
_geom_torsion_publ_flag
C12 O1 C5 C4 -176.2(5) . . . . no
C12 O1 C5 C6 0.9(6) . . . . no
C5 O1 C12 C7 -0.9(5) . . . . no
C5 O1 C12 C11 177.6(5) . . . . no
O11 N1 C2 C1 42.2(7) . . . . no
O11 N1 C2 C3 169.8(5) . . . . no
O12 N1 C2 C1 -142.1(5) . . . . no
O12 N1 C2 C3 -14.5(7) . . . . no
O21 N2 C13 N3 -29.7(6) . . . . no
O21 N2 C13 N4 -140.1(4) . . . . no
O21 N2 C13 C1 96.3(5) . . . . no
O22 N2 C13 N3 154.7(5) . . . . no
O22 N2 C13 N4 44.3(6) . . . . no
O22 N2 C13 C1 -79.4(6) . . . . no
O31 N3 C13 N2 -60.0(6) . . . . no
O31 N3 C13 N4 57.7(5) . . . . no
O31 N3 C13 C1 175.8(4) . . . . no
O32 N3 C13 N2 119.9(5) . . . . no
O32 N3 C13 N4 -122.3(5) . . . . no
O32 N3 C13 C1 -4.2(7) . . . . no
O41 N4 C13 N2 0.6(7) . . . . no
O41 N4 C13 N3 -113.2(6) . . . . no
O41 N4 C13 C1 125.3(6) . . . . no
O42 N4 C13 N2 -179.7(4) . . . . no
O42 N4 C13 N3 66.6(5) . . . . no
O42 N4 C13 C1 -55.0(6) . . . . no
C6 C1 C2 N1 91.0(5) . . . . no
C6 C1 C2 C3 -33.4(6) . . . . no
C13 C1 C2 N1 -145.0(4) . . . . no
C13 C1 C2 C3 90.6(5) . . . . no
C2 C1 C6 C5 25.0(7) . . . . no
C2 C1 C6 C7 -157.1(5) . . . . no
C13 C1 C6 C5 -98.5(6) . . . . no
C13 C1 C6 C7 79.5(7) . . . . no
C2 C1 C13 N2 -54.4(6) . . . . no
C2 C1 C13 N3 67.2(6) . . . . no
C2 C1 C13 N4 -179.5(4) . . . . no
C6 C1 C13 N2 68.8(6) . . . . no
C6 C1 C13 N3 -169.6(4) . . . . no
C6 C1 C13 N4 -56.3(6) . . . . no
C12' O1' C5' C6' -2.6(6) . . . . no
C5' O1' C12' C7' 2.3(6) . . . . no
C12' O1' C5' C4' 175.1(5) . . . . no
C5' O1' C12' C11' -176.8(5) . . . . no
N1 C2 C3 C4 -99.1(6) . . . . no
C1 C2 C3 C4 23.5(7) . . . . no
C2 C3 C4 C5 -2.0(8) . . . . no
C3 C4 C5 O1 168.3(5) . . . . no
C3 C4 C5 C6 -8.5(8) . . . . no
O1 C5 C6 C7 -0.6(6) . . . . no
C4 C5 C6 C1 -5.1(8) . . . . no
C4 C5 C6 C7 176.4(5) . . . . no
O1 C5 C6 C1 177.9(4) . . . . no
C5 C6 C7 C12 0.0(5) . . . . no
C1 C6 C7 C8 6.1(11) . . . . no
C1 C6 C7 C12 -178.1(6) . . . . no
C5 C6 C7 C8 -175.7(6) . . . . no
C12 C7 C8 C9 0.4(7) . . . . no
C6 C7 C12 O1 0.6(6) . . . . no
C6 C7 C12 C11 -178.0(5) . . . . no
C6 C7 C8 C9 175.7(6) . . . . no
C8 C7 C12 O1 177.3(4) . . . . no
C8 C7 C12 C11 -1.3(8) . . . . no
C7 C8 C9 C10 1.2(8) . . . . no
C8 C9 C10 C11 -2.0(8) . . . . no
C9 C10 C11 C12 1.1(8) . . . . no
C10 C11 C12 O1 -177.8(5) . . . . no
C10 C11 C12 C7 0.5(8) . . . . no
O11' N1' C2' C1' -10.4(7) . . . . no
O11' N1' C2' C3' -136.9(5) . . . . no
O12' N1' C2' C1' 171.2(5) . . . . no
O12' N1' C2' C3' 44.8(7) . . . . no
O21' N2' C13' N3' 30.0(6) . . . . no
O21' N2' C13' N4' 137.9(5) . . . . no
O21' N2' C13' C1' -95.8(6) . . . . no
O22' N2' C13' N3' -155.8(5) . . . . no
O22' N2' C13' N4' -47.9(6) . . . . no
O22' N2' C13' C1' 78.4(6) . . . . no
O31' N3' C13' N2' 59.8(6) . . . . no
O31' N3' C13' N4' -56.4(5) . . . . no
O31' N3' C13' C1' -174.5(5) . . . . no
O32' N3' C13' N2' -120.8(5) . . . . no
O32' N3' C13' N4' 123.0(5) . . . . no
O32' N3' C13' C1' 5.0(7) . . . . no
O41' N4' C13' N2' 2.1(7) . . . . no
O41' N4' C13' N3' 114.0(6) . . . . no
O41' N4' C13' C1' -125.7(5) . . . . no
O42' N4' C13' N2' -178.7(4) . . . . no
O42' N4' C13' N3' -66.8(5) . . . . no
O42' N4' C13' C1' 53.5(6) . . . . no
C6' C1' C2' N1' -85.0(5) . . . . no
C6' C1' C2' C3' 36.4(6) . . . . no
C13' C1' C2' N1' 153.3(4) . . . . no
C13' C1' C2' C3' -85.3(6) . . . . no
C2' C1' C6' C5' -26.2(6) . . . . no
C2' C1' C6' C7' 152.0(5) . . . . no
C13' C1' C6' C5' 96.2(6) . . . . no
C13' C1' C6' C7' -85.6(7) . . . . no
C2' C1' C13' N2' 51.7(6) . . . . no
C2' C1' C13' N3' -70.0(5) . . . . no
C2' C1' C13' N4' 178.5(4) . . . . no
C6' C1' C13' N2' -69.8(6) . . . . no
C6' C1' C13' N3' 168.6(4) . . . . no
C6' C1' C13' N4' 57.0(5) . . . . no
N1' C2' C3' C4' 95.4(6) . . . . no
C1' C2' C3' C4' -25.5(7) . . . . no
C2' C3' C4' C5' 0.8(8) . . . . no
C3' C4' C5' O1' -165.7(5) . . . . no
C3' C4' C5' C6' 11.6(8) . . . . no
O1' C5' C6' C1' -179.5(4) . . . . no
O1' C5' C6' C7' 1.9(6) . . . . no
C4' C5' C6' C1' 3.1(8) . . . . no
C4' C5' C6' C7' -175.6(5) . . . . no
C1' C6' C7' C8' -3.8(11) . . . . no
C1' C6' C7' C12' -178.7(5) . . . . no
C5' C6' C7' C8' 174.5(6) . . . . no
C5' C6' C7' C12' -0.4(6) . . . . no
C6' C7' C8' C9' -175.5(6) . . . . no
C12' C7' C8' C9' -1.0(8) . . . . no
C6' C7' C12' O1' -1.2(6) . . . . no
C6' C7' C12' C11' 177.9(5) . . . . no
C8' C7' C12' O1' -177.3(5) . . . . no
C8' C7' C12' C11' 1.8(9) . . . . no
C7' C8' C9' C10' 0.4(9) . . . . no
C8' C9' C10' C11' -0.5(10) . . . . no
C9' C10' C11' C12' 1.1(9) . . . . no
C10' C11' C12' O1' 177.2(5) . . . . no
C10' C11' C12' C7' -1.8(9) . . . . no
